data_8101403
loop_
_publ_author_name
'Warda, Salam A.'

_publ_section_title
;
Crystal structure of dimeric aqua(N-salicylidene-rac-alaninato-O,N,
O')copper(II)--urea (1/1), C~11~H~15~CuN~3~O~5~
;
_journal_issue 1
_journal_name_full 'Zeitschrift f\"ur Kristallographie - New Crystal Structures'
_journal_page_first 77
_journal_page_last 78
_journal_volume 214
_journal_year 1999
_chemical_formula_moiety '[(C10 H9 O3 N-Cu-O H2)*O C N2 H4]2'
_chemical_formula_sum 'C11 H15 Cu N3 O5'
_chemical_formula_weight 332.80
_space_group_IT_number 2
_symmetry_cell_setting triclinic
_symmetry_space_group_name_Hall '-P 1'
_symmetry_space_group_name_H-M 'P -1'
_cell_angle_alpha 93.096(17)
_cell_angle_beta 97.968(19)
_cell_angle_gamma 106.367(18)
_cell_formula_units_Z 2
_cell_length_a 7.6365(13)
_cell_length_b 8.5086(12)
_cell_length_c 10.7161(15)
_cell_measurement_temperature 193(2)
_cell_volume 658.44(17)
_diffrn_ambient_temperature 193(2)
_exptl_crystal_density_diffrn 1.679
_refine_ls_R_factor_obs 0.0438
_refine_ls_wR_factor_obs 0.0774
_cod_depositor_comments
;
The following automatic conversions were performed:
'_symmetry_cell_setting' value 'Triclinic' changed to 'triclinic'
according to '/home/saulius/struct/CIF-dictionaries/cif_core.dic'
dictionary named 'cif_core.dic' version 2.4.1 from 2010-06-29.

Automatic conversion script
Id: cif_fix_enum 1527 2010-12-29 10:47:43Z saulius 

Fixing typo in journal name, adding journal volume.

Antanas Vaitkus, 2014-02-05
;
_cod_database_code 8101403

loop_
_symmetry_equiv_pos_as_xyz
'x, y, z'
'-x, -y, -z'

loop_
_atom_site_aniso_label
_atom_site_aniso_U_11
_atom_site_aniso_U_22
_atom_site_aniso_U_33
_atom_site_aniso_U_23
_atom_site_aniso_U_13
_atom_site_aniso_U_12
Cu 0.0279(3) 0.0154(3) 0.0105(2) 0.00056(19) 0.0043(2) 0.0010(2)
O1 0.033(2) 0.0161(14) 0.0116(15) 0.0027(12) 0.0073(14) 0.0007(14)
N1 0.034(2) 0.0188(18) 0.0148(18) -0.0008(16) 0.0080(18) -0.0013(18)
C1 0.025(3) 0.014(2) 0.021(2) 0.0055(18) 0.002(2) 0.008(2)
O2 0.034(2) 0.0194(15) 0.0126(15) -0.0005(13) 0.0064(15) -0.0018(15)
C2 0.029(3) 0.023(2) 0.014(2) 0.0009(18) -0.004(2) 0.009(2)
N2 0.042(3) 0.0201(18) 0.0131(18) 0.0013(16) 0.0029(18) 0.0015(19)
O3 0.069(3) 0.0329(18) 0.0131(16) -0.0015(15) 0.0127(17) 0.0052(18)
N3 0.070(3) 0.0179(19) 0.0126(19) 0.0014(16) 0.010(2) 0.009(2)
C3 0.035(3) 0.031(2) 0.025(3) -0.005(2) -0.002(2) 0.008(2)
O4 0.0306(19) 0.0164(14) 0.0111(14) 0.0019(12) 0.0007(14) 0.0036(14)
C4 0.019(3) 0.029(2) 0.042(3) -0.011(2) -0.010(2) 0.000(2)
O5 0.040(2) 0.0209(15) 0.0107(14) 0.0015(12) 0.0046(14) 0.0060(15)
C5 0.021(3) 0.028(2) 0.037(3) 0.004(2) 0.010(2) 0.005(2)
C6 0.019(2) 0.0144(19) 0.021(2) 0.0032(18) 0.003(2) 0.0064(19)
C7 0.031(3) 0.020(2) 0.028(3) 0.006(2) 0.014(2) 0.003(2)
C8 0.063(4) 0.035(3) 0.017(2) 0.000(2) 0.015(3) -0.004(3)
C9 0.043(3) 0.021(2) 0.015(2) 0.0020(19) 0.013(2) 0.009(2)
C10 0.115(6) 0.042(3) 0.022(3) 0.002(3) 0.004(4) -0.013(4)
C11 0.021(3) 0.022(2) 0.014(2) 0.0025(18) 0.0036(19) 0.002(2)

loop_
_atom_site_label
_atom_site_type_symbol
_atom_site_fract_x
_atom_site_fract_y
_atom_site_fract_z
_atom_site_U_iso_or_equiv
_atom_site_thermal_displace_type
_atom_site_occupancy
_atom_site_symmetry_multiplicity
_atom_site_calc_flag
_atom_site_refinement_flags
_atom_site_disorder_assembly
_atom_site_disorder_group
Cu Cu 0.11831(9) 0.41028(6) 0.41529(5) 0.01898(16) Uani 1 2 d . . .
O1 O 0.1902(4) 0.5157(3) 0.5845(3) 0.0212(7) Uani 1 2 d . . .
N1 N 0.2996(5) 0.5683(4) 0.3440(3) 0.0242(9) Uani 1 2 d . . .
C1 C 0.3345(6) 0.6502(5) 0.6215(4) 0.0198(10) Uani 1 2 d . . .
O2 O 0.0464(4) 0.3044(3) 0.2444(3) 0.0237(7) Uani 1 2 d . . .
C2 C 0.3693(6) 0.7126(5) 0.7506(4) 0.0223(10) Uani 1 2 d . . .
H2 H 0.2893 0.6608 0.8064 0.027 Uiso 1 2 calc R . .
N2 N -0.1401(6) -0.0489(4) 0.1309(3) 0.0267(9) Uani 1 2 d D . .
H22 H -0.112(6) 0.0609(14) 0.142(4) 0.032 Uiso 1 2 d D . .
H21 H -0.138(6) -0.104(5) 0.058(2) 0.032 Uiso 1 2 d D . .
O3 O 0.1230(5) 0.3127(4) 0.0525(3) 0.0398(9) Uani 1 2 d . . .
N3 N -0.1759(7) -0.3027(4) 0.2019(4) 0.0338(10) Uani 1 2 d D . .
H32 H -0.180(7) -0.376(4) 0.259(3) 0.041 Uiso 1 2 d D . .
H31 H -0.166(7) -0.336(6) 0.1233(19) 0.041 Uiso 1 2 d D . .
C3 C 0.5168(7) 0.8466(5) 0.7961(4) 0.0314(12) Uani 1 2 d . . .
H3 H 0.5375 0.8861 0.8831 0.038 Uiso 1 2 calc R . .
O4 O -0.0256(4) 0.2105(3) 0.4775(3) 0.0203(7) Uani 1 2 d D . .
H42 H 0.028(6) 0.161(5) 0.537(3) 0.024 Uiso 1 2 d D . .
H41 H -0.055(6) 0.126(4) 0.418(3) 0.024 Uiso 1 2 d D . .
C4 C 0.6375(7) 0.9267(6) 0.7174(5) 0.0336(12) Uani 1 2 d . . .
H4 H 0.7413 1.0180 0.7504 0.040 Uiso 1 2 calc R . .
O5 O -0.1422(4) -0.0824(3) 0.3383(3) 0.0246(7) Uani 1 2 d . . .
C5 C 0.6030(6) 0.8705(5) 0.5912(5) 0.0284(11) Uani 1 2 d . . .
H5 H 0.6818 0.9261 0.5362 0.034 Uiso 1 2 calc R . .
C6 C 0.4528(6) 0.7318(5) 0.5418(4) 0.0179(9) Uani 1 2 d . . .
C7 C 0.4298(7) 0.6878(5) 0.4069(4) 0.0264(11) Uani 1 2 d . . .
H7 H 0.5179 0.7523 0.3615 0.032 Uiso 1 2 calc R . .
C8 C 0.3016(8) 0.5287(6) 0.2085(4) 0.0411(14) Uani 1 2 d . . .
H8 H 0.4184 0.4987 0.2047 0.049 Uiso 1 2 calc R . .
C9 C 0.1435(7) 0.3706(5) 0.1631(4) 0.0256(11) Uani 1 2 d . . .
C10 C 0.3071(11) 0.6595(7) 0.1289(5) 0.068(2) Uani 1 2 d . . .
H10A H 0.4114 0.7554 0.1641 0.101 Uiso 1 2 calc R . .
H10B H 0.1915 0.6891 0.1245 0.101 Uiso 1 2 calc R . .
H10C H 0.3223 0.6233 0.0437 0.101 Uiso 1 2 calc R . .
C11 C -0.1506(6) -0.1420(5) 0.2268(4) 0.0201(10) Uani 1 2 d . . .

loop_
_geom_bond_atom_site_label_1
_geom_bond_atom_site_label_2
_geom_bond_distance
_geom_bond_site_symmetry_2
_geom_bond_publ_flag
Cu N1 1.914(4) . y
Cu O1 1.915(3) . y
Cu O2 1.931(3) . y
Cu O4 1.953(3) . y
Cu O1 2.605(3) 2_566 y
O1 C1 1.341(5) . ?
N1 C7 1.284(6) . ?
N1 C8 1.476(5) . ?
C1 C6 1.398(6) . ?
C1 C2 1.416(5) . ?
O2 C9 1.274(5) . ?
C2 C3 1.367(6) . ?
C2 H2 0.9500 . ?
N2 C11 1.329(6) . ?
N2 H22 0.895(10) . ?
N2 H21 0.896(10) . ?
O3 C9 1.230(5) . ?
N3 C11 1.333(5) . ?
N3 H32 0.894(10) . ?
N3 H31 0.894(10) . ?
C3 C4 1.396(7) . ?
C3 H3 0.9500 . ?
O4 H42 0.898(10) . ?
O4 H41 0.893(10) . ?
C4 C5 1.373(6) . ?
C4 H4 0.9500 . ?
O5 C11 1.258(4) . ?
C5 C6 1.411(6) . ?
C5 H5 0.9500 . ?
C6 C7 1.447(6) . ?
C7 H7 0.9500 . ?
C8 C10 1.433(7) . ?
C8 C9 1.534(7) . ?
C8 H8 1.0000 . ?
C10 H10A 0.9800 . ?
C10 H10B 0.9800 . ?
C10 H10C 0.9800 . ?
